data_7037436
loop_
_publ_author_name
'Ji, Wei'
'Qu, Jian'
'Jing, Su'
'Zhu, Dunru'
'Huang, Wei'

_publ_section_title
;
 Copper(i) halide clusters based upon ferrocenylchalcogenoether ligands:
 donors, halides and semi-rigidity effects on the geometry and catalytic
 activity.
;
_journal_issue 3
_journal_name_full 'Dalton transactions (Cambridge, England : 2003)'
_journal_page_first 1016
_journal_page_last 1024
_journal_paper_doi 10.1039/c5dt03993b
_journal_volume 45
_journal_year 2016
_chemical_formula_sum 'C21 H20 Cu2 Fe2 I2 Se2'
_chemical_formula_weight 922.87
_space_group_crystal_system tetragonal
_space_group_IT_number 106
_space_group_name_Hall 'P 4c -2ab'
_space_group_name_H-M_alt 'P 42 b c'
_symmetry_space_group_name_Hall 'P 4c -2ab'
_symmetry_space_group_name_H-M 'P 42 b c'
_atom_sites_solution_hydrogens geom
_audit_creation_method SHELXL-2014/7
_audit_update_record
;
2015-11-13 deposited with the CCDC.
2015-11-20 downloaded from the CCDC.
;
_cell_angle_alpha 90
_cell_angle_beta 90
_cell_angle_gamma 90
_cell_formula_units_Z 8
_cell_length_a 16.987(6)
_cell_length_b 16.987(6)
_cell_length_c 16.186(11)
_cell_measurement_reflns_used 4756
_cell_measurement_temperature 293(2)
_cell_measurement_theta_max 26.61
_cell_measurement_theta_min 2.40
_cell_volume 4671(4)
_computing_cell_refinement 'SAINT (Bruker, 2005)'
_computing_data_collection 'APEX2 (Bruker, 2005)'
_computing_data_reduction SAINT
_computing_molecular_graphics SHELXTL
_computing_publication_material SHELXTL
_computing_structure_refinement 'SHELXL-2014/7 (Sheldrick, 2014)'
_computing_structure_solution 'SHELXL-2014/7 (Sheldrick, 2014)'
_diffrn_ambient_temperature 293(2)
_diffrn_measured_fraction_theta_full 0.978
_diffrn_measured_fraction_theta_max 0.978
_diffrn_measurement_device_type 'Bruker Apex2 CCD'
_diffrn_measurement_method '\w scans'
_diffrn_radiation_type MoK\a
_diffrn_radiation_wavelength 0.71073
_diffrn_reflns_av_R_equivalents 0.1764
_diffrn_reflns_av_unetI/netI 0.0931
_diffrn_reflns_laue_measured_fraction_full 0.978
_diffrn_reflns_laue_measured_fraction_max 0.978
_diffrn_reflns_limit_h_max 20
_diffrn_reflns_limit_h_min -20
_diffrn_reflns_limit_k_max 20
_diffrn_reflns_limit_k_min -18
_diffrn_reflns_limit_l_max 19
_diffrn_reflns_limit_l_min -18
_diffrn_reflns_number 28650
_diffrn_reflns_point_group_measured_fraction_full 0.980
_diffrn_reflns_point_group_measured_fraction_max 0.980
_diffrn_reflns_theta_full 25.001
_diffrn_reflns_theta_max 25.001
_diffrn_reflns_theta_min 1.695
_diffrn_source 'fine-focus sealed tube'
_exptl_absorpt_coefficient_mu 8.782
_exptl_absorpt_correction_T_max 0.3948
_exptl_absorpt_correction_T_min 0.2862
_exptl_absorpt_correction_type multi-scan
_exptl_absorpt_process_details '(SADABS; Sheldrick, 2003)'
_exptl_crystal_colour yellow
_exptl_crystal_density_diffrn 2.625
_exptl_crystal_density_method 'not measured'
_exptl_crystal_description cube
_exptl_crystal_F_000 3440
_exptl_crystal_size_max 0.190
_exptl_crystal_size_mid 0.140
_exptl_crystal_size_min 0.130
_refine_diff_density_max 1.078
_refine_diff_density_min -0.969
_refine_diff_density_rms 0.196
_refine_ls_abs_structure_details
;
 Refined as a perfect inversion twin.
;
_refine_ls_abs_structure_Flack 0.5
_refine_ls_extinction_method none
_refine_ls_goodness_of_fit_ref 1.025
_refine_ls_hydrogen_treatment constr
_refine_ls_matrix_type full
_refine_ls_number_parameters 262
_refine_ls_number_reflns 3823
_refine_ls_number_restraints 68
_refine_ls_restrained_S_all 1.033
_refine_ls_R_factor_all 0.1079
_refine_ls_R_factor_gt 0.0573
_refine_ls_shift/su_max 0.000
_refine_ls_shift/su_mean 0.000
_refine_ls_structure_factor_coef Fsqd
_refine_ls_weighting_details 'w=1/[\s^2^(Fo^2^)+(0.0606P)^2^] where P=(Fo^2^+2Fc^2^)/3'
_refine_ls_weighting_scheme calc
_refine_ls_wR_factor_gt 0.1199
_refine_ls_wR_factor_ref 0.1409
_reflns_Friedel_coverage 0.926
_reflns_friedel_fraction_full 0.982
_reflns_friedel_fraction_max 0.982
_reflns_number_gt 2471
_reflns_number_total 3823
_reflns_threshold_expression 'I > 2\s(I)'
_cod_data_source_file c5dt03993b2.cif
_cod_data_source_block jwc4-3
_cod_depositor_comments 'Adding full bibliography for 7037430--7037437.cif.'
_cod_original_cell_volume 4671(5)
_cod_database_code 7037436
_audit_block_doi 10.5517/cc1jlwll
_shelx_shelxl_version_number 2014/7
_shelx_space_group_comment
;
The symmetry employed for this shelxl refinement is uniquely defined
by the following loop, which should always be used as a source of
symmetry information in preference to the above space-group names.
They are only intended as comments.
;
_shelx_estimated_absorpt_t_min 0.286
_shelx_estimated_absorpt_t_max 0.395

loop_
_space_group_symop_operation_xyz
'x, y, z'
'-y, x, z+1/2'
'-x, -y, z'
'y, -x, z+1/2'
'-x+1/2, y+1/2, z'
'-y+1/2, -x+1/2, z+1/2'
'x+1/2, -y+1/2, z'
'y+1/2, x+1/2, z+1/2'

loop_
_atom_site_label
_atom_site_type_symbol
_atom_site_fract_x
_atom_site_fract_y
_atom_site_fract_z
_atom_site_U_iso_or_equiv
_atom_site_adp_type
_atom_site_occupancy
_atom_site_site_symmetry_order
_atom_site_calc_flag
_atom_site_refinement_flags_posn
_atom_site_refinement_flags_adp
I1 I -0.49495(5) -0.37348(5) 0.08354(5) 0.0501(2) Uani 1 1 d . .
I2 I -0.37079(5) -0.51045(4) -0.11261(5) 0.0473(2) Uani 1 1 d . .
Se1 Se -0.30417(8) -0.50978(7) 0.13534(8) 0.0466(4) Uani 1 1 d . .
Se2 Se -0.30626(7) -0.50291(6) 0.33837(8) 0.0417(3) Uani 1 1 d . .
Cu1 Cu -0.41635(10) -0.50336(9) 0.04203(10) 0.0563(5) Uani 1 1 d . .
Cu2 Cu -0.49267(8) -0.41870(10) -0.07182(10) 0.0519(5) Uani 1 1 d . .
Fe1 Fe -0.16203(11) -0.35727(11) 0.17791(13) 0.0592(6) Uani 1 1 d . .
Fe2 Fe -0.16992(10) -0.62910(10) 0.40978(12) 0.0563(5) Uani 1 1 d . U
C1 C -0.2568(7) -0.4072(6) 0.1304(9) 0.049(4) Uani 1 1 d . .
C2 C -0.2045(9) -0.3857(8) 0.0650(8) 0.072(5) Uani 1 1 d . .
H2A H -0.1804 -0.4205 0.0238 0.087 Uiso 1 1 calc R U
C3 C -0.1911(9) -0.3041(8) 0.0761(9) 0.076(5) Uani 1 1 d . U
H3A H -0.1563 -0.2712 0.0424 0.091 Uiso 1 1 calc R U
C4 C -0.2384(8) -0.2786(10) 0.1362(12) 0.083(5) Uani 1 1 d . U
H4A H -0.2397 -0.2238 0.1550 0.100 Uiso 1 1 calc R U
C5 C -0.2797(7) -0.3394(7) 0.1751(9) 0.061(4) Uani 1 1 d . .
H5A H -0.3163 -0.3358 0.2217 0.074 Uiso 1 1 calc R U
C6 C -0.1262(9) -0.3692(10) 0.2917(11) 0.093(5) Uani 1 1 d . U
H6A H -0.1637 -0.3713 0.3377 0.112 Uiso 1 1 calc R U
C7 C -0.0967(9) -0.3045(10) 0.2680(11) 0.090(5) Uani 1 1 d . U
H7A H -0.1047 -0.2523 0.2923 0.108 Uiso 1 1 calc R U
C8 C -0.0503(9) -0.3236(9) 0.2019(11) 0.086(5) Uani 1 1 d . U
H8A H -0.0202 -0.2857 0.1689 0.104 Uiso 1 1 calc R U
C9 C -0.0510(9) -0.4037(8) 0.1892(11) 0.088(5) Uani 1 1 d . U
H9A H -0.0211 -0.4343 0.1486 0.106 Uiso 1 1 calc R U
C10 C -0.1039(8) -0.4325(9) 0.2542(11) 0.088(5) Uani 1 1 d . U
H10A H -0.1173 -0.4872 0.2675 0.105 Uiso 1 1 calc R U
C11 C -0.0844(7) -0.5534(9) 0.4337(10) 0.0747(13) Uani 1 1 d . U
H11A H -0.0623 -0.5153 0.3947 0.090 Uiso 1 1 calc R U
C12 C -0.1508(10) -0.5387(10) 0.4912(12) 0.096(2) Uani 1 1 d . U
H12A H -0.1816 -0.4902 0.4975 0.115 Uiso 1 1 calc R U
C13 C -0.1613(9) -0.6056(8) 0.5292(9) 0.075(2) Uani 1 1 d . U
H13A H -0.2036 -0.6153 0.5692 0.089 Uiso 1 1 calc R U
C14 C -0.1068(7) -0.6586(9) 0.5091(10) 0.0695(12) Uani 1 1 d . U
H14A H -0.1020 -0.7117 0.5324 0.083 Uiso 1 1 calc R U
C15 C -0.0576(8) -0.6258(8) 0.4468(10) 0.0707(12) Uani 1 1 d . U
H15A H -0.0124 -0.6510 0.4201 0.085 Uiso 1 1 calc R U
C16 C -0.2613(6) -0.6047(6) 0.3373(8) 0.047(3) Uani 1 1 d . .
C17 C -0.1955(8) -0.6282(7) 0.2859(8) 0.062(4) Uani 1 1 d . .
H17A H -0.1697 -0.5961 0.2435 0.075 Uiso 1 1 calc R U
C18 C -0.1701(10) -0.7049(8) 0.3150(12) 0.090(6) Uani 1 1 d . .
H18A H -0.1255 -0.7359 0.2946 0.108 Uiso 1 1 calc R U
C19 C -0.2259(7) -0.7280(8) 0.3713(10) 0.071(5) Uani 1 1 d . .
H19A H -0.2248 -0.7783 0.4010 0.085 Uiso 1 1 calc R U
C20 C -0.2782(7) -0.6680(7) 0.3879(8) 0.059(4) Uani 1 1 d . .
H20A H -0.3210 -0.6702 0.4284 0.071 Uiso 1 1 calc R U
C21 C -0.3649(6) -0.5027(7) 0.2368(14) 0.059(3) Uani 1 1 d . .
H21A H -0.3958 -0.4547 0.2348 0.071 Uiso 1 1 calc R U
H21B H -0.4015 -0.5465 0.2381 0.071 Uiso 1 1 calc R U

loop_
_atom_site_aniso_label
_atom_site_aniso_U_11
_atom_site_aniso_U_22
_atom_site_aniso_U_33
_atom_site_aniso_U_23
_atom_site_aniso_U_13
_atom_site_aniso_U_12
I1 0.0704(5) 0.0482(4) 0.0317(4) -0.0064(4) 0.0017(4) 0.0008(4)
I2 0.0481(4) 0.0548(4) 0.0390(5) -0.0042(4) 0.0080(4) -0.0016(3)
Se1 0.0535(7) 0.0609(8) 0.0253(6) -0.0058(6) 0.0007(6) 0.0065(6)
Se2 0.0429(6) 0.0521(7) 0.0301(6) 0.0032(6) -0.0019(6) 0.0030(5)
Cu1 0.0689(11) 0.0700(10) 0.0300(8) -0.0005(8) -0.0073(8) 0.0015(9)
Cu2 0.0651(10) 0.0535(9) 0.0372(9) 0.0073(7) 0.0007(8) -0.0031(7)
Fe1 0.0592(11) 0.0680(12) 0.0504(11) 0.0073(10) -0.0003(10) -0.0026(10)
Fe2 0.0520(9) 0.0594(10) 0.0574(11) 0.0084(9) -0.0049(9) 0.0052(8)
C1 0.057(7) 0.022(5) 0.069(9) -0.002(6) -0.015(7) 0.014(5)
C2 0.123(12) 0.059(8) 0.035(7) -0.016(6) -0.029(8) 0.020(8)
C3 0.104(10) 0.073(8) 0.051(8) 0.028(7) -0.004(8) -0.029(8)
C4 0.081(10) 0.105(11) 0.064(10) 0.002(10) -0.001(8) 0.021(8)
C5 0.048(7) 0.053(7) 0.083(10) -0.002(8) -0.001(7) 0.005(6)
C6 0.086(8) 0.107(8) 0.087(9) -0.003(7) -0.014(7) -0.002(6)
C7 0.088(8) 0.098(8) 0.083(8) -0.013(7) -0.017(6) 0.000(7)
C8 0.070(7) 0.095(8) 0.094(8) 0.023(6) -0.013(6) -0.014(6)
C9 0.079(7) 0.093(8) 0.093(8) -0.006(7) -0.005(7) 0.010(6)
C10 0.089(7) 0.079(7) 0.095(9) 0.015(7) -0.015(7) -0.007(6)
C11 0.073(2) 0.0743(15) 0.077(3) 0.0023(16) -0.004(2) -0.0091(14)
C12 0.097(3) 0.095(3) 0.096(3) -0.001(3) -0.003(3) 0.001(3)
C13 0.075(3) 0.076(3) 0.073(3) 0.001(3) -0.002(3) -0.001(3)
C14 0.070(2) 0.074(2) 0.0650(18) 0.0049(15) -0.0128(14) 0.005(2)
C15 0.0602(16) 0.0793(18) 0.073(2) -0.004(2) -0.0082(15) -0.0009(18)
C16 0.046(6) 0.052(6) 0.042(7) 0.020(6) -0.024(5) 0.008(5)
C17 0.072(8) 0.060(8) 0.054(8) -0.005(7) -0.025(7) 0.000(7)
C18 0.113(12) 0.049(8) 0.107(13) -0.004(9) 0.005(11) 0.035(8)
C19 0.069(8) 0.074(8) 0.071(10) 0.027(7) -0.030(7) -0.008(7)
C20 0.050(7) 0.075(8) 0.052(8) 0.006(8) -0.014(6) 0.009(6)
C21 0.054(6) 0.084(7) 0.038(6) 0.005(8) 0.006(10) 0.026(6)

loop_
_atom_type_symbol
_atom_type_description
_atom_type_scat_dispersion_real
_atom_type_scat_dispersion_imag
_atom_type_scat_source
C C 0.0033 0.0016 'International Tables Vol C Tables 4.2.6.8 and 6.1.1.4'
H H 0.0000 0.0000 'International Tables Vol C Tables 4.2.6.8 and 6.1.1.4'
Cu Cu 0.3201 1.2651 'International Tables Vol C Tables 4.2.6.8 and 6.1.1.4'
Fe Fe 0.3463 0.8444 'International Tables Vol C Tables 4.2.6.8 and 6.1.1.4'
I I -0.4742 1.8119 'International Tables Vol C Tables 4.2.6.8 and 6.1.1.4'
Se Se -0.0929 2.2259 'International Tables Vol C Tables 4.2.6.8 and 6.1.1.4'

loop_
_geom_angle_atom_site_label_1
_geom_angle_atom_site_label_2
_geom_angle_atom_site_label_3
_geom_angle
_geom_angle_site_symmetry_1
_geom_angle_site_symmetry_3
Cu2 I1 Cu1 62.48(5) . 3_445
Cu2 I1 Cu1 60.64(5) . .
Cu1 I1 Cu1 64.52(7) 3_445 .
Cu1 I2 Cu2 60.61(5) . .
Cu1 I2 Cu2 62.15(5) . 3_445
Cu2 I2 Cu2 62.20(6) . 3_445
C1 Se1 C21 101.6(5) . .
C1 Se1 Cu1 105.1(4) . .
C21 Se1 Cu1 96.1(5) . .
C16 Se2 C21 101.7(5) . .
C16 Se2 Cu2 107.4(4) . 4_545
C21 Se2 Cu2 96.1(4) . 4_545
Se1 Cu1 I2 111.05(8) . .
Se1 Cu1 I1 104.54(7) . 3_445
I2 Cu1 I1 111.80(6) . 3_445
Se1 Cu1 I1 105.84(7) . .
I2 Cu1 I1 115.24(6) . .
I1 Cu1 I1 107.64(7) 3_445 .
Se1 Cu1 Cu2 146.27(8) . .
I2 Cu1 Cu2 60.65(6) . .
I1 Cu1 Cu2 108.78(8) 3_445 .
I1 Cu1 Cu2 59.03(6) . .
Se1 Cu1 Cu2 146.68(8) . 3_445
I2 Cu1 Cu2 60.22(6) . 3_445
I1 Cu1 Cu2 58.14(6) 3_445 3_445
I1 Cu1 Cu2 106.64(7) . 3_445
Cu2 Cu1 Cu2 61.56(8) . 3_445
Se1 Cu1 Cu1 141.63(5) . 3_445
I2 Cu1 Cu1 107.26(4) . 3_445
I1 Cu1 Cu1 57.75(6) 3_445 3_445
I1 Cu1 Cu1 57.73(6) . 3_445
Cu2 Cu1 Cu1 59.59(6) . 3_445
Cu2 Cu1 Cu1 57.10(6) 3_445 3_445
Se2 Cu2 I1 110.25(8) 2_454 .
Se2 Cu2 Cu1 149.37(8) 2_454 .
I1 Cu2 Cu1 60.33(6) . .
Se2 Cu2 I2 109.78(7) 2_454 .
I1 Cu2 I2 114.70(6) . .
Cu1 Cu2 I2 58.75(6) . .
Se2 Cu2 I2 100.36(6) 2_454 3_445
I1 Cu2 I2 110.61(6) . 3_445
Cu1 Cu2 I2 110.24(7) . 3_445
I2 Cu2 I2 110.21(6) . 3_445
Se2 Cu2 Cu1 140.56(8) 2_454 3_445
I1 Cu2 Cu1 59.38(6) . 3_445
Cu1 Cu2 Cu1 63.31(8) . 3_445
I2 Cu2 Cu1 108.69(7) . 3_445
I2 Cu2 Cu1 57.63(6) 3_445 3_445
Se2 Cu2 Cu2 142.12(5) 2_454 3_445
I1 Cu2 Cu2 106.83(4) . 3_445
Cu1 Cu2 Cu2 60.51(6) . 3_445
I2 Cu2 Cu2 59.27(6) . 3_445
I2 Cu2 Cu2 58.53(5) 3_445 3_445
Cu1 Cu2 Cu2 57.94(6) 3_445 3_445
C3 Fe1 C6 158.2(6) . .
C3 Fe1 C1 70.2(6) . .
C6 Fe1 C1 125.3(6) . .
C3 Fe1 C4 39.7(7) . .
C6 Fe1 C4 126.6(7) . .
C1 Fe1 C4 67.8(6) . .
C3 Fe1 C8 105.7(6) . .
C6 Fe1 C8 63.6(7) . .
C1 Fe1 C8 164.2(6) . .
C4 Fe1 C8 119.3(6) . .
C3 Fe1 C5 70.1(6) . .
C6 Fe1 C5 110.2(7) . .
C1 Fe1 C5 41.4(5) . .
C4 Fe1 C5 40.9(6) . .
C8 Fe1 C5 152.9(6) . .
C3 Fe1 C2 41.8(5) . .
C6 Fe1 C2 159.9(6) . .
C1 Fe1 C2 41.9(6) . .
C4 Fe1 C2 67.6(7) . .
C8 Fe1 C2 125.2(7) . .
C5 Fe1 C2 70.3(6) . .
C3 Fe1 C10 158.5(7) . .
C6 Fe1 C10 37.8(6) . .
C1 Fe1 C10 111.3(5) . .
C4 Fe1 C10 161.7(7) . .
C8 Fe1 C10 66.7(6) . .
C5 Fe1 C10 126.0(6) . .
C2 Fe1 C10 124.9(6) . .
C3 Fe1 C7 122.7(6) . .
C6 Fe1 C7 37.0(6) . .
C1 Fe1 C7 155.5(6) . .
C4 Fe1 C7 107.7(7) . .
C8 Fe1 C7 39.4(6) . .
C5 Fe1 C7 119.2(6) . .
C2 Fe1 C7 160.8(6) . .
C10 Fe1 C7 65.0(6) . .
C3 Fe1 C9 119.2(7) . .
C6 Fe1 C9 65.8(7) . .
C1 Fe1 C9 128.2(5) . .
C4 Fe1 C9 153.0(7) . .
C8 Fe1 C9 39.5(6) . .
C5 Fe1 C9 165.5(6) . .
C2 Fe1 C9 108.4(6) . .
C10 Fe1 C9 42.1(6) . .
C7 Fe1 C9 66.8(6) . .
C11 Fe2 C13 67.9(6) . .
C11 Fe2 C20 158.6(5) . .
C13 Fe2 C20 108.0(6) . .
C11 Fe2 C16 123.6(5) . .
C13 Fe2 C16 126.3(6) . .
C20 Fe2 C16 40.7(5) . .
C11 Fe2 C14 67.1(6) . .
C13 Fe2 C14 39.1(6) . .
C20 Fe2 C14 123.9(6) . .
C16 Fe2 C14 161.2(5) . .
C11 Fe2 C15 39.0(5) . .
C13 Fe2 C15 68.4(6) . .
C20 Fe2 C15 161.1(5) . .
C16 Fe2 C15 156.2(6) . .
C14 Fe2 C15 41.7(6) . .
C11 Fe2 C18 124.7(7) . .
C13 Fe2 C18 151.4(6) . .
C20 Fe2 C18 69.4(6) . .
C16 Fe2 C18 71.4(6) . .
C14 Fe2 C18 117.1(6) . .
C15 Fe2 C18 104.4(6) . .
C11 Fe2 C19 160.5(6) . .
C13 Fe2 C19 120.1(6) . .
C20 Fe2 C19 40.1(5) . .
C16 Fe2 C19 68.0(5) . .
C14 Fe2 C19 106.9(6) . .
C15 Fe2 C19 124.2(5) . .
C18 Fe2 C19 39.8(6) . .
C11 Fe2 C12 43.2(6) . .
C13 Fe2 C12 37.7(6) . .
C20 Fe2 C12 120.7(6) . .
C16 Fe2 C12 110.3(6) . .
C14 Fe2 C12 65.5(6) . .
C15 Fe2 C12 68.6(6) . .
C18 Fe2 C12 167.0(7) . .
C19 Fe2 C12 153.1(7) . .
C11 Fe2 C17 110.0(6) . .
C13 Fe2 C17 165.6(5) . .
C20 Fe2 C17 68.4(5) . .
C16 Fe2 C17 42.0(5) . .
C14 Fe2 C17 154.5(6) . .
C15 Fe2 C17 119.6(6) . .
C18 Fe2 C17 41.9(5) . .
C19 Fe2 C17 66.9(6) . .
C12 Fe2 C17 131.0(6) . .
C5 C1 C2 110.0(10) . .
C5 C1 Se1 127.0(10) . .
C2 C1 Se1 121.5(9) . .
C5 C1 Fe1 71.0(7) . .
C2 C1 Fe1 70.8(7) . .
Se1 C1 Fe1 135.5(6) . .
C3 C2 C1 104.8(11) . .
C3 C2 Fe1 66.1(8) . .
C1 C2 Fe1 67.3(7) . .
C3 C2 H2A 127.6 . .
C1 C2 H2A 127.6 . .
Fe1 C2 H2A 127.6 . .
C4 C3 C2 108.3(14) . .
C4 C3 Fe1 71.7(10) . .
C2 C3 Fe1 72.2(8) . .
C4 C3 H3A 125.8 . .
C2 C3 H3A 125.8 . .
Fe1 C3 H3A 125.8 . .
C3 C4 C5 113.0(14) . .
C3 C4 Fe1 68.6(9) . .
C5 C4 Fe1 71.1(9) . .
C3 C4 H4A 123.3 . .
C5 C4 H4A 123.3 . .
Fe1 C4 H4A 123.3 . .
C4 C5 C1 103.4(13) . .
C4 C5 Fe1 68.0(8) . .
C1 C5 Fe1 67.5(7) . .
C4 C5 H5A 128.3 . .
C1 C5 H5A 128.3 . .
Fe1 C5 H5A 128.3 . .
C7 C6 C10 117.6(17) . .
C7 C6 Fe1 75.4(11) . .
C10 C6 Fe1 74.6(11) . .
C7 C6 H6A 121.2 . .
C10 C6 H6A 121.2 . .
Fe1 C6 H6A 121.2 . .
C6 C7 C8 105.0(16) . .
C6 C7 Fe1 67.7(10) . .
C8 C7 Fe1 69.5(10) . .
C6 C7 H7A 127.5 . .
C8 C7 H7A 127.5 . .
Fe1 C7 H7A 127.5 . .
C7 C8 C9 110.3(15) . .
C7 C8 Fe1 71.1(9) . .
C9 C8 Fe1 71.5(9) . .
C7 C8 H8A 124.8 . .
C9 C8 H8A 124.8 . .
Fe1 C8 H8A 124.8 . .
C8 C9 C10 103.1(14) . .
C8 C9 Fe1 69.0(9) . .
C10 C9 Fe1 68.2(8) . .
C8 C9 H9A 128.4 . .
C10 C9 H9A 128.4 . .
Fe1 C9 H9A 128.4 . .
C6 C10 C9 103.9(14) . .
C6 C10 Fe1 67.6(10) . .
C9 C10 Fe1 69.7(9) . .
C6 C10 H10A 128.0 . .
C9 C10 H10A 128.0 . .
Fe1 C10 H10A 128.0 . .
C15 C11 C12 108.4(14) . .
C15 C11 Fe2 71.4(9) . .
C12 C11 Fe2 71.0(9) . .
C15 C11 H11A 125.7 . .
C12 C11 H11A 125.7 . .
Fe2 C11 H11A 125.7 . .
C13 C12 C11 104.6(14) . .
C13 C12 Fe2 68.2(10) . .
C11 C12 Fe2 65.8(9) . .
C13 C12 H12A 127.7 . .
C11 C12 H12A 127.7 . .
Fe2 C12 H12A 127.7 . .
C12 C13 C14 112.3(15) . .
C12 C13 Fe2 74.1(11) . .
C14 C13 Fe2 71.2(9) . .
C12 C13 H13A 123.9 . .
C14 C13 H13A 123.9 . .
Fe2 C13 H13A 123.9 . .
C13 C14 C15 108.4(13) . .
C13 C14 Fe2 69.7(9) . .
C15 C14 Fe2 69.3(9) . .
C13 C14 H14A 125.8 . .
C15 C14 H14A 125.8 . .
Fe2 C14 H14A 125.8 . .
C11 C15 C14 106.0(13) . .
C11 C15 Fe2 69.6(8) . .
C14 C15 Fe2 69.0(8) . .
C11 C15 H15A 127.0 . .
C14 C15 H15A 127.0 . .
Fe2 C15 H15A 127.0 . .
C20 C16 C17 106.6(10) . .
C20 C16 Se2 128.5(9) . .
C17 C16 Se2 124.7(9) . .
C20 C16 Fe2 69.5(7) . .
C17 C16 Fe2 71.3(7) . .
Se2 C16 Fe2 120.0(6) . .
C16 C17 C18 106.9(12) . .
C16 C17 Fe2 66.7(7) . .
C18 C17 Fe2 67.2(9) . .
C16 C17 H17A 126.4 . .
C18 C17 H17A 126.4 . .
Fe2 C17 H17A 126.4 . .
C19 C18 C17 105.5(13) . .
C19 C18 Fe2 71.1(10) . .
C17 C18 Fe2 70.8(8) . .
C19 C18 H18A 127.1 . .
C17 C18 H18A 127.1 . .
Fe2 C18 H18A 127.1 . .
C18 C19 C20 111.2(12) . .
C18 C19 Fe2 69.1(8) . .
C20 C19 Fe2 68.2(7) . .
C18 C19 H19A 124.2 . .
C20 C19 H19A 124.2 . .
Fe2 C19 H19A 124.2 . .
C19 C20 C16 109.0(12) . .
C19 C20 Fe2 71.6(7) . .
C16 C20 Fe2 69.8(7) . .
C19 C20 H20A 125.5 . .
C16 C20 H20A 125.5 . .
Fe2 C20 H20A 125.5 . .
Se2 C21 Se1 116.6(5) . .
Se2 C21 H21A 108.1 . .
Se1 C21 H21A 108.1 . .
Se2 C21 H21B 108.1 . .
Se1 C21 H21B 108.1 . .
H21A C21 H21B 107.3 . .

loop_
_geom_bond_atom_site_label_1
_geom_bond_atom_site_label_2
_geom_bond_distance
_geom_bond_site_symmetry_2
I1 Cu2 2.630(2) .
I1 Cu1 2.664(2) 3_445
I1 Cu1 2.665(2) .
I2 Cu1 2.623(2) .
I2 Cu2 2.6742(19) .
I2 Cu2 2.6952(19) 3_445
Se1 C1 1.922(11) .
Se1 C21 1.94(2) .
Se1 Cu1 2.434(2) .
Se2 C16 1.891(11) .
Se2 C21 1.92(2) .
Se2 Cu2 2.401(2) 4_545
Cu1 I1 2.664(2) 3_445
Cu1 Cu2 2.673(2) .
Cu1 Cu2 2.746(2) 3_445
Cu1 Cu1 2.844(4) 3_445
Cu2 Se2 2.402(2) 2_454
Cu2 I2 2.6952(19) 3_445
Cu2 Cu1 2.746(2) 3_445
Cu2 Cu2 2.773(3) 3_445
Fe1 C3 1.943(15) .
Fe1 C6 1.950(17) .
Fe1 C1 1.976(12) .
Fe1 C4 1.981(15) .
Fe1 C8 2.020(15) .
Fe1 C5 2.022(12) .
Fe1 C2 2.023(13) .
Fe1 C10 2.033(15) .
Fe1 C7 2.041(17) .
Fe1 C9 2.052(15) .
Fe2 C11 1.979(14) .
Fe2 C13 1.979(15) .
Fe2 C20 1.986(12) .
Fe2 C16 1.989(11) .
Fe2 C14 1.997(15) .
Fe2 C15 2.001(14) .
Fe2 C18 2.002(17) .
Fe2 C19 2.029(13) .
Fe2 C12 2.050(18) .
Fe2 C17 2.051(14) .
C1 C5 1.414(17) .
C1 C2 1.430(19) .
C2 C3 1.416(18) .
C2 H2A 0.9800 .
C3 C4 1.33(2) .
C3 H3A 0.9800 .
C4 C5 1.40(2) .
C4 H4A 0.9800 .
C5 H5A 0.9800 .
C6 C7 1.27(2) .
C6 C10 1.29(2) .
C6 H6A 0.9800 .
C7 C8 1.37(2) .
C7 H7A 0.9800 .
C8 C9 1.38(2) .
C8 H8A 0.9800 .
C9 C10 1.47(2) .
C9 H9A 0.9800 .
C10 H10A 0.9800 .
C11 C15 1.328(19) .
C11 C12 1.48(2) .
C11 H11A 0.9800 .
C12 C13 1.31(2) .
C12 H12A 0.9800 .
C13 C14 1.332(19) .
C13 H13A 0.9800 .
C14 C15 1.42(2) .
C14 H14A 0.9800 .
C15 H15A 0.9800 .
C16 C20 1.382(17) .
C16 C17 1.448(18) .
C17 C18 1.450(18) .
C17 H17A 0.9800 .
C18 C19 1.37(2) .
C18 H18A 0.9800 .
C19 C20 1.378(17) .
C19 H19A 0.9800 .
C20 H20A 0.9800 .
C21 H21A 0.9700 .
C21 H21B 0.9700 .

loop_
_geom_torsion_atom_site_label_1
_geom_torsion_atom_site_label_2
_geom_torsion_atom_site_label_3
_geom_torsion_atom_site_label_4
_geom_torsion
_geom_torsion_site_symmetry_1
C5 C1 C2 C3 4.9(15) .
Se1 C1 C2 C3 172.1(9) .
Fe1 C1 C2 C3 -55.6(9) .
C5 C1 C2 Fe1 60.5(9) .
Se1 C1 C2 Fe1 -132.3(9) .
C1 C2 C3 C4 -6.6(17) .
Fe1 C2 C3 C4 -63.0(11) .
C1 C2 C3 Fe1 56.3(9) .
C2 C3 C4 C5 6.3(19) .
Fe1 C3 C4 C5 -57.1(12) .
C2 C3 C4 Fe1 63.3(10) .
C3 C4 C5 C1 -3.0(18) .
Fe1 C4 C5 C1 -58.7(9) .
C3 C4 C5 Fe1 55.6(12) .
C2 C1 C5 C4 -1.4(15) .
Se1 C1 C5 C4 -167.7(11) .
Fe1 C1 C5 C4 59.0(9) .
C2 C1 C5 Fe1 -60.4(9) .
Se1 C1 C5 Fe1 133.3(11) .
C10 C6 C7 C8 4(2) .
Fe1 C6 C7 C8 -59.9(12) .
C10 C6 C7 Fe1 63.5(15) .
C6 C7 C8 C9 -2.4(19) .
Fe1 C7 C8 C9 -61.1(12) .
C6 C7 C8 Fe1 58.6(12) .
C7 C8 C9 C10 0.7(18) .
Fe1 C8 C9 C10 -60.2(10) .
C7 C8 C9 Fe1 60.8(12) .
C7 C6 C10 C9 -3(2) .
Fe1 C6 C10 C9 60.7(11) .
C7 C6 C10 Fe1 -63.9(15) .
C8 C9 C10 C6 1.3(17) .
Fe1 C9 C10 C6 -59.4(11) .
C8 C9 C10 Fe1 60.7(11) .
C15 C11 C12 C13 -4.5(18) .
Fe2 C11 C12 C13 57.5(12) .
C15 C11 C12 Fe2 -61.9(11) .
C11 C12 C13 C14 5.4(19) .
Fe2 C12 C13 C14 61.3(12) .
C11 C12 C13 Fe2 -55.9(11) .
C12 C13 C14 C15 -4(2) .
Fe2 C13 C14 C15 58.6(11) .
C12 C13 C14 Fe2 -63.1(13) .
C12 C11 C15 C14 1.9(17) .
Fe2 C11 C15 C14 -59.7(10) .
C12 C11 C15 Fe2 61.6(11) .
C13 C14 C15 C11 1.3(17) .
Fe2 C14 C15 C11 60.1(10) .
C13 C14 C15 Fe2 -58.9(11) .
C21 Se2 C16 C20 -111.0(12) .
Cu2 Se2 C16 C20 -10.7(12) 4_545
C21 Se2 C16 C17 75.2(11) .
Cu2 Se2 C16 C17 175.4(9) 4_545
C21 Se2 C16 Fe2 162.3(7) .
Cu2 Se2 C16 Fe2 -97.5(6) 4_545
C20 C16 C17 C18 -5.7(15) .
Se2 C16 C17 C18 169.3(10) .
Fe2 C16 C17 C18 55.2(10) .
C20 C16 C17 Fe2 -60.9(8) .
Se2 C16 C17 Fe2 114.1(9) .
C16 C17 C18 C19 8.3(16) .
Fe2 C17 C18 C19 63.1(11) .
C16 C17 C18 Fe2 -54.9(9) .
C17 C18 C19 C20 -8.0(18) .
Fe2 C18 C19 C20 54.9(11) .
C17 C18 C19 Fe2 -63.0(10) .
C18 C19 C20 C16 4.6(17) .
Fe2 C19 C20 C16 60.0(9) .
C18 C19 C20 Fe2 -55.4(12) .
C17 C16 C20 C19 0.9(14) .
Se2 C16 C20 C19 -173.8(10) .
Fe2 C16 C20 C19 -61.1(9) .
C17 C16 C20 Fe2 62.0(8) .
Se2 C16 C20 Fe2 -112.7(10) .
